data_7100471
loop_
_publ_author_name
'Wenhao Hu'
'Zhi Yong Chen'
'Hui Liu'
'Chong Dao Lu'
'Ai-Qiao Mi'

_publ_section_title
;
Rhodium Catalyzed Three-Component Reaction of
Diazoacetates, Titanium(IV) Alkoxides and Aldehydes
;
_journal_name_full 'Chemical Communications'
_journal_paper_doi 10.1039/b502324f
_journal_year 2005
_chemical_formula_sum 'C10 H6 I N O3'
_chemical_formula_weight 315.06
_space_group_IT_number 2
_symmetry_cell_setting triclinic
_symmetry_space_group_name_Hall '-P 1'
_symmetry_space_group_name_H-M 'P -1'
_cell_angle_alpha 84.927(1)
_cell_angle_beta 83.749(1)
_cell_angle_gamma 88.385(1)
_cell_formula_units_Z 8
_cell_length_a 8.2679(1)
_cell_length_b 11.0675(1)
_cell_length_c 22.2477(2)
_cell_measurement_temperature 200(2)
_cell_volume 2015.39(4)
_diffrn_ambient_temperature 200(2)
_exptl_crystal_density_diffrn 2.077
_cod_depositor_comments
;
The following automatic conversions were performed:
'_symmetry_cell_setting' value 'Triclinic' changed to 'triclinic'
according to '/home/saulius/struct/CIF-dictionaries/cif_core.dic'
dictionary named 'cif_core.dic' version 2.4.1 from 2010-06-29.

Automatic conversion script
Id: cif_fix_enum 1527 2010-12-29 10:47:43Z saulius 
;
_cod_database_code 7100471

loop_
_symmetry_equiv_pos_as_xyz
'x, y, z'
'-x, -y, -z'

loop_
_atom_site_label
_atom_site_type_symbol
_atom_site_fract_x
_atom_site_fract_y
_atom_site_fract_z
_atom_site_U_iso_or_equiv
_atom_site_adp_type
_atom_site_occupancy
_atom_site_symmetry_multiplicity
_atom_site_calc_flag
_atom_site_refinement_flags
_atom_site_disorder_assembly
_atom_site_disorder_group
I1_1 I 0.795320(18) 0.388737(13) 0.178470(7) 0.02973(5) Uani 1 1 d . . .
C1_1 C 0.9512(3) 0.24394(19) 0.15945(10) 0.0258(4) Uani 1 1 d . . .
N1_1 N 1.5350(2) -0.31708(17) 0.22570(9) 0.0296(4) Uani 1 1 d . . .
C2_1 C 1.0352(3) 0.1676(2) 0.20149(10) 0.0259(4) Uani 1 1 d . . .
H2_1 H 1.0357 0.1759 0.2436 0.031 Uiso 1 1 calc R . .
C3_1 C 1.1141(3) 0.0811(2) 0.16947(9) 0.0243(4) Uani 1 1 d . . .
O4_1 O 1.08432(19) 0.09939(14) 0.10950(7) 0.0304(3) Uani 1 1 d . . .
C5_1 C 0.9850(3) 0.1998(2) 0.10506(10) 0.0307(5) Uani 1 1 d . . .
H5_1 H 0.9453 0.2336 0.0686 0.037 Uiso 1 1 calc R . .
C6_1 C 1.2178(2) -0.0226(2) 0.18523(9) 0.0242(4) Uani 1 1 d . . .
C7_1 C 1.2881(3) -0.0326(2) 0.24010(10) 0.0269(5) Uani 1 1 d . . .
H7_1 H 1.2645 0.0274 0.2680 0.032 Uiso 1 1 calc R . .
C8_1 C 1.3913(3) -0.1288(2) 0.25384(10) 0.0272(5) Uani 1 1 d . . .
H8_1 H 1.4387 -0.1358 0.2911 0.033 Uiso 1 1 calc R . .
C9_1 C 1.4247(3) -0.21529(19) 0.21236(10) 0.0240(4) Uani 1 1 d . . .
C10_1 C 1.3550(3) -0.2091(2) 0.15832(10) 0.0286(5) Uani 1 1 d . . .
H10_1 H 1.3783 -0.2697 0.1307 0.034 Uiso 1 1 calc R . .
O11_1 O 1.6026(2) -0.32085(16) 0.27221(8) 0.0400(4) Uani 1 1 d . . .
C11_1 C 1.2508(3) -0.1128(2) 0.14549(10) 0.0275(5) Uani 1 1 d . . .
H11_1 H 1.2008 -0.1080 0.1089 0.033 Uiso 1 1 calc R . .
O12_1 O 1.5545(2) -0.39534(16) 0.18964(9) 0.0464(5) Uani 1 1 d . . .
I2_2 I 0.660925(18) 0.108545(13) 0.316641(7) 0.03033(5) Uani 1 1 d . . .
N1_2 N 1.3586(2) -0.62152(17) 0.27740(9) 0.0314(4) Uani 1 1 d . . .
C1_2 C 0.8055(3) -0.04235(19) 0.33733(10) 0.0271(4) Uani 1 1 d . . .
C2_2 C 0.8733(3) -0.1274(2) 0.29653(10) 0.0268(4) Uani 1 1 d . . .
H2_2 H 0.8589 -0.1274 0.2547 0.032 Uiso 1 1 calc R . .
C3_2 C 0.9627(3) -0.20853(19) 0.32942(9) 0.0250(4) Uani 1 1 d . . .
O4_2 O 0.9532(2) -0.17771(14) 0.38838(7) 0.0329(4) Uani 1 1 d . . .
C5_2 C 0.8564(3) -0.0766(2) 0.39137(11) 0.0344(5) Uani 1 1 d . . .
H5_2 H 0.8288 -0.0358 0.4270 0.041 Uiso 1 1 calc R . .
C6_2 C 1.0642(3) -0.31332(19) 0.31501(9) 0.0239(4) Uani 1 1 d . . .
C7_2 C 1.0540(3) -0.3694(2) 0.26174(10) 0.0280(5) Uani 1 1 d . . .
H7_2 H 0.9798 -0.3385 0.2342 0.034 Uiso 1 1 calc R . .
C8_2 C 1.1510(3) -0.4693(2) 0.24885(10) 0.0287(5) Uani 1 1 d . . .
H8_2 H 1.1445 -0.5071 0.2125 0.034 Uiso 1 1 calc R . .
C9_2 C 1.2580(3) -0.51385(19) 0.28976(10) 0.0251(4) Uani 1 1 d . . .
C10_2 C 1.2721(3) -0.4598(2) 0.34291(10) 0.0285(5) Uani 1 1 d . . .
H10_2 H 1.3463 -0.4914 0.3703 0.034 Uiso 1 1 calc R . .
O11_2 O 1.4535(3) -0.65721(18) 0.31416(9) 0.0504(5) Uani 1 1 d . . .
C11_2 C 1.1760(3) -0.3594(2) 0.35485(10) 0.0275(5) Uani 1 1 d . . .
H11_2 H 1.1855 -0.3206 0.3907 0.033 Uiso 1 1 calc R . .
O12_2 O 1.3436(2) -0.67166(16) 0.23140(8) 0.0411(4) Uani 1 1 d . . .
I3_3 I 0.334958(18) 0.922331(13) 0.448393(7) 0.03099(5) Uani 1 1 d . . .
N1_3 N 1.0629(2) 0.21308(17) 0.39806(9) 0.0318(4) Uani 1 1 d . . .
C1_3 C 0.4866(3) 0.77522(19) 0.46727(10) 0.0265(4) Uani 1 1 d . . .
C2_3 C 0.5641(3) 0.69646(19) 0.42509(10) 0.0272(5) Uani 1 1 d . . .
H2_3 H 0.5578 0.7024 0.3825 0.033 Uiso 1 1 calc R . .
C3_3 C 0.6481(3) 0.61178(19) 0.45725(10) 0.0250(4) Uani 1 1 d . . .
O4_3 O 0.6273(2) 0.63331(14) 0.51772(7) 0.0346(4) Uani 1 1 d . . .
C5_3 C 0.5280(3) 0.7340(2) 0.52211(11) 0.0345(5) Uani 1 1 d . . .
H5_3 H 0.4933 0.7695 0.5588 0.041 Uiso 1 1 calc R . .
C6_3 C 0.7517(3) 0.50868(19) 0.44164(10) 0.0239(4) Uani 1 1 d . . .
C7_3 C 0.7778(3) 0.4773(2) 0.38159(10) 0.0278(5) Uani 1 1 d . . .
H7_3 H 0.7256 0.5228 0.3507 0.033 Uiso 1 1 calc R . .
C8_3 C 0.8794(3) 0.3804(2) 0.36719(10) 0.0284(5) Uani 1 1 d . . .
H8_3 H 0.8982 0.3591 0.3265 0.034 Uiso 1 1 calc R . .
C9_3 C 0.9534(3) 0.31477(18) 0.41288(10) 0.0244(4) Uani 1 1 d . . .
C10_3 C 0.9282(3) 0.3422(2) 0.47300(10) 0.0297(5) Uani 1 1 d . . .
H10_3 H 0.9785 0.2951 0.5038 0.036 Uiso 1 1 calc R . .
C11_3 C 0.8281(3) 0.4400(2) 0.48651(10) 0.0290(5) Uani 1 1 d . . .
H11_3 H 0.8106 0.4611 0.5272 0.035 Uiso 1 1 calc R . .
O11_3 O 1.1050(2) 0.19899(17) 0.34465(8) 0.0470(5) Uani 1 1 d . . .
O12_3 O 1.1071(3) 0.14543(18) 0.44022(9) 0.0538(5) Uani 1 1 d . . .
I4_4 I 0.139624(18) 0.590584(13) 0.054018(7) 0.03038(5) Uani 1 1 d . . .
C1_4 C 0.2857(3) 0.44074(19) 0.03546(10) 0.0266(4) Uani 1 1 d . . .
N1_4 N 0.8377(2) -0.13765(17) 0.10105(9) 0.0307(4) Uani 1 1 d . . .
C2_4 C 0.3600(3) 0.3595(2) 0.07787(10) 0.0279(5) Uani 1 1 d . . .
H2_4 H 0.3531 0.3634 0.1206 0.033 Uiso 1 1 calc R . .
C3_4 C 0.4431(3) 0.2751(2) 0.04514(10) 0.0259(4) Uani 1 1 d . . .
O4_4 O 0.4234(2) 0.30023(15) -0.01543(7) 0.0365(4) Uani 1 1 d . . .
C5_4 C 0.3270(3) 0.4023(2) -0.01948(11) 0.0354(5) Uani 1 1 d . . .
H5_4 H 0.2939 0.4405 -0.0562 0.042 Uiso 1 1 calc R . .
C6_4 C 0.5439(3) 0.17024(19) 0.06041(10) 0.0254(4) Uani 1 1 d . . .
C7_4 C 0.5599(3) 0.12952(19) 0.12056(10) 0.0251(4) Uani 1 1 d . . .
H7_4 H 0.5047 0.1715 0.1524 0.030 Uiso 1 1 calc R . .
C8_4 C 0.6559(3) 0.02825(19) 0.13427(10) 0.0262(4) Uani 1 1 d . . .
H8_4 H 0.6664 0.0001 0.1753 0.031 Uiso 1 1 calc R . .
C9_4 C 0.7360(3) -0.03107(19) 0.08737(10) 0.0251(4) Uani 1 1 d . . .
C10_4 C 0.7245(3) 0.0075(2) 0.02702(10) 0.0343(5) Uani 1 1 d . . .
H10_4 H 0.7820 -0.0338 -0.0046 0.041 Uiso 1 1 calc R . .
O11_4 O 0.8299(2) -0.18374(16) 0.15331(8) 0.0461(5) Uani 1 1 d . . .
C11_4 C 0.6275(3) 0.1073(2) 0.01414(10) 0.0337(5) Uani 1 1 d . . .
H11_4 H 0.6168 0.1342 -0.0270 0.040 Uiso 1 1 calc R . .
O12_4 O 0.9287(2) -0.17668(17) 0.05910(8) 0.0471(5) Uani 1 1 d . . .

loop_
_atom_site_aniso_label
_atom_site_aniso_U_11
_atom_site_aniso_U_22
_atom_site_aniso_U_33
_atom_site_aniso_U_23
_atom_site_aniso_U_13
_atom_site_aniso_U_12
I1_1 0.02915(8) 0.02393(8) 0.03557(9) -0.00124(6) -0.00409(6) 0.00746(6)
C1_1 0.0240(10) 0.0241(11) 0.0289(11) -0.0006(9) -0.0032(8) 0.0032(8)
N1_1 0.0281(10) 0.0263(10) 0.0332(10) 0.0013(8) -0.0033(8) 0.0048(8)
C2_1 0.0269(11) 0.0267(11) 0.0242(11) -0.0028(8) -0.0043(8) 0.0061(8)
C3_1 0.0252(10) 0.0276(11) 0.0201(10) -0.0009(8) -0.0043(8) 0.0028(8)
O4_1 0.0349(9) 0.0346(9) 0.0219(7) -0.0037(6) -0.0053(6) 0.0117(7)
C5_1 0.0314(12) 0.0321(12) 0.0281(11) 0.0020(9) -0.0073(9) 0.0094(9)
C6_1 0.0202(10) 0.0280(11) 0.0234(10) -0.0006(8) -0.0001(8) 0.0034(8)
C7_1 0.0316(11) 0.0268(11) 0.0225(11) -0.0036(8) -0.0042(9) 0.0041(9)
C8_1 0.0280(11) 0.0302(12) 0.0240(11) -0.0032(9) -0.0056(9) 0.0033(9)
C9_1 0.0242(10) 0.0204(10) 0.0269(11) 0.0007(8) -0.0029(8) 0.0027(8)
C10_1 0.0310(12) 0.0279(12) 0.0277(11) -0.0078(9) -0.0047(9) 0.0054(9)
O11_1 0.0434(10) 0.0420(10) 0.0350(9) 0.0024(8) -0.0142(8) 0.0128(8)
C11_1 0.0276(11) 0.0327(12) 0.0236(11) -0.0066(9) -0.0073(8) 0.0058(9)
O12_1 0.0545(12) 0.0354(10) 0.0523(11) -0.0158(8) -0.0151(9) 0.0225(9)
I2_2 0.03080(8) 0.02292(8) 0.03644(9) -0.00272(6) -0.00148(6) 0.00638(6)
N1_2 0.0337(11) 0.0280(10) 0.0317(10) -0.0030(8) -0.0022(8) 0.0072(8)
C1_2 0.0274(11) 0.0216(11) 0.0316(12) -0.0018(9) -0.0019(9) 0.0027(8)
C2_2 0.0312(11) 0.0258(11) 0.0231(11) -0.0014(8) -0.0033(9) 0.0045(9)
C3_2 0.0264(11) 0.0252(11) 0.0234(10) -0.0031(8) -0.0020(8) 0.0006(8)
O4_2 0.0424(9) 0.0323(9) 0.0252(8) -0.0068(7) -0.0081(7) 0.0118(7)
C5_2 0.0421(14) 0.0295(12) 0.0322(12) -0.0098(10) -0.0045(10) 0.0106(10)
C6_2 0.0254(10) 0.0214(10) 0.0240(10) 0.0014(8) -0.0011(8) 0.0018(8)
C7_2 0.0290(11) 0.0312(12) 0.0242(11) -0.0022(9) -0.0066(9) 0.0042(9)
C8_2 0.0317(12) 0.0305(12) 0.0248(11) -0.0063(9) -0.0044(9) 0.0040(9)
C9_2 0.0269(11) 0.0230(11) 0.0248(11) -0.0024(8) -0.0003(8) 0.0029(8)
C10_2 0.0334(12) 0.0281(12) 0.0244(11) -0.0010(9) -0.0083(9) 0.0054(9)
O11_2 0.0574(12) 0.0453(11) 0.0521(12) -0.0145(9) -0.0222(10) 0.0306(9)
C11_2 0.0350(12) 0.0257(11) 0.0224(10) -0.0037(8) -0.0059(9) 0.0059(9)
O12_2 0.0512(11) 0.0384(10) 0.0344(9) -0.0126(8) -0.0029(8) 0.0115(8)
I3_3 0.03298(8) 0.02298(8) 0.03714(9) -0.00420(6) -0.00544(6) 0.00869(6)
N1_3 0.0326(10) 0.0278(10) 0.0352(11) -0.0057(8) -0.0045(8) 0.0069(8)
C1_3 0.0269(11) 0.0199(10) 0.0326(12) -0.0038(9) -0.0030(9) 0.0048(8)
C2_3 0.0321(12) 0.0228(11) 0.0271(11) -0.0034(9) -0.0050(9) 0.0047(9)
C3_3 0.0279(11) 0.0230(11) 0.0243(10) -0.0032(8) -0.0026(8) 0.0015(8)
O4_3 0.0467(10) 0.0331(9) 0.0238(8) -0.0040(7) -0.0055(7) 0.0153(7)
C5_3 0.0431(14) 0.0297(12) 0.0304(12) -0.0073(10) -0.0033(10) 0.0147(10)
C6_3 0.0265(11) 0.0194(10) 0.0252(11) -0.0003(8) -0.0018(8) 0.0004(8)
C7_3 0.0321(12) 0.0258(11) 0.0257(11) -0.0003(9) -0.0068(9) 0.0038(9)
C8_3 0.0336(12) 0.0282(11) 0.0234(11) -0.0035(9) -0.0023(9) 0.0033(9)
C9_3 0.0268(11) 0.0183(10) 0.0279(11) -0.0025(8) -0.0024(8) 0.0041(8)
C10_3 0.0364(12) 0.0262(11) 0.0264(11) 0.0001(9) -0.0066(9) 0.0079(9)
C11_3 0.0393(13) 0.0270(11) 0.0207(10) -0.0034(9) -0.0033(9) 0.0072(9)
O11_3 0.0550(12) 0.0481(11) 0.0377(10) -0.0151(8) 0.0005(8) 0.0199(9)
O12_3 0.0708(14) 0.0436(11) 0.0461(11) -0.0033(9) -0.0116(10) 0.0352(10)
I4_4 0.02987(8) 0.02391(8) 0.03836(9) -0.00527(6) -0.00865(6) 0.00972(6)
C1_4 0.0229(10) 0.0224(10) 0.0341(12) -0.0013(9) -0.0043(9) 0.0061(8)
N1_4 0.0333(10) 0.0262(10) 0.0332(11) -0.0035(8) -0.0084(8) 0.0103(8)
C2_4 0.0303(11) 0.0254(11) 0.0273(11) -0.0014(9) -0.0026(9) 0.0065(9)
C3_4 0.0258(11) 0.0262(11) 0.0247(11) 0.0004(8) -0.0014(8) 0.0047(8)
O4_4 0.0451(10) 0.0387(10) 0.0245(8) -0.0014(7) -0.0051(7) 0.0224(8)
C5_4 0.0386(13) 0.0357(13) 0.0307(12) 0.0024(10) -0.0074(10) 0.0171(10)
C6_4 0.0233(10) 0.0246(11) 0.0272(11) 0.0002(8) -0.0009(8) 0.0049(8)
C7_4 0.0254(10) 0.0248(11) 0.0244(11) -0.0040(8) 0.0012(8) 0.0045(8)
C8_4 0.0289(11) 0.0247(11) 0.0237(10) 0.0021(8) -0.0014(8) 0.0018(8)
C9_4 0.0265(11) 0.0195(10) 0.0288(11) -0.0002(8) -0.0040(8) 0.0058(8)
C10_4 0.0403(13) 0.0352(13) 0.0264(12) -0.0043(10) -0.0017(10) 0.0159(10)
O11_4 0.0594(12) 0.0406(10) 0.0356(10) 0.0080(8) -0.0072(8) 0.0221(9)
C11_4 0.0410(13) 0.0353(13) 0.0234(11) -0.0007(9) -0.0026(10) 0.0171(10)
O12_4 0.0579(12) 0.0422(11) 0.0403(10) -0.0094(8) -0.0058(9) 0.0321(9)

loop_
_geom_bond_atom_site_label_1
_geom_bond_atom_site_label_2
_geom_bond_distance
_geom_bond_site_symmetry_2
_geom_bond_publ_flag
I1_1 C1_1 2.072(2) . ?
C1_1 C5_1 1.344(3) . ?
C1_1 C2_1 1.428(3) . ?
N1_1 O11_1 1.225(2) . ?
N1_1 O12_1 1.227(2) . ?
N1_1 C9_1 1.460(3) . ?
C2_1 C3_1 1.354(3) . ?
C3_1 O4_1 1.379(2) . ?
C3_1 C6_1 1.454(3) . ?
O4_1 C5_1 1.366(3) . ?
C6_1 C11_1 1.393(3) . ?
C6_1 C7_1 1.403(3) . ?
C7_1 C8_1 1.380(3) . ?
C8_1 C9_1 1.390(3) . ?
C9_1 C10_1 1.384(3) . ?
C10_1 C11_1 1.381(3) . ?
I2_2 C1_2 2.074(2) . ?
N1_2 O12_2 1.226(2) . ?
N1_2 O11_2 1.227(3) . ?
N1_2 C9_2 1.463(3) . ?
C1_2 C5_2 1.337(3) . ?
C1_2 C2_2 1.426(3) . ?
C2_2 C3_2 1.361(3) . ?
C3_2 O4_2 1.378(2) . ?
C3_2 C6_2 1.451(3) . ?
O4_2 C5_2 1.359(3) . ?
C6_2 C7_2 1.397(3) . ?
C6_2 C11_2 1.404(3) . ?
C7_2 C8_2 1.380(3) . ?
C8_2 C9_2 1.388(3) . ?
C9_2 C10_2 1.388(3) . ?
C10_2 C11_2 1.376(3) . ?
I3_3 C1_3 2.069(2) . ?
N1_3 O11_3 1.224(2) . ?
N1_3 O12_3 1.228(3) . ?
N1_3 C9_3 1.462(3) . ?
C1_3 C5_3 1.341(3) . ?
C1_3 C2_3 1.426(3) . ?
C2_3 C3_3 1.352(3) . ?
C3_3 O4_3 1.379(3) . ?
C3_3 C6_3 1.451(3) . ?
O4_3 C5_3 1.370(3) . ?
C6_3 C11_3 1.396(3) . ?
C6_3 C7_3 1.403(3) . ?
C7_3 C8_3 1.382(3) . ?
C8_3 C9_3 1.384(3) . ?
C9_3 C10_3 1.390(3) . ?
C10_3 C11_3 1.378(3) . ?
I4_4 C1_4 2.069(2) . ?
C1_4 C5_4 1.336(3) . ?
C1_4 C2_4 1.421(3) . ?
N1_4 O11_4 1.223(2) . ?
N1_4 O12_4 1.234(2) . ?
N1_4 C9_4 1.459(3) . ?
C2_4 C3_4 1.360(3) . ?
C3_4 O4_4 1.378(3) . ?
C3_4 C6_4 1.448(3) . ?
O4_4 C5_4 1.366(3) . ?
C6_4 C7_4 1.393(3) . ?
C6_4 C11_4 1.403(3) . ?
C7_4 C8_4 1.386(3) . ?
C8_4 C9_4 1.380(3) . ?
C9_4 C10_4 1.385(3) . ?
C10_4 C11_4 1.374(3) . ?

loop_
_cod_related_entry_id
_cod_related_entry_database
_cod_related_entry_code
1 ChemSpider 26602210
